data_4120892
loop_
_publ_author_name
'Changming Qin'
'Huw M. L. Davies'

_publ_section_title
;
 Rh2(R-TPCP)4- Catalyzed Enantioselective [3+2]-Cycloaddition between
 Nitrones and Vinyldiazoacetates
;
_journal_name_full 'Journal of the American Chemical Society'
_journal_page_first 14516
_journal_page_last 14519
_journal_paper_doi 10.1021/ja4069003
_journal_volume 135
_journal_year 2013
_chemical_absolute_configuration ad
_chemical_formula_moiety '2(C18 H19 N O2)'
_chemical_formula_sum 'C36 H38 N2 O4'
_chemical_formula_weight 562.68
_chemical_name_systematic
;
 ?
;
_space_group_crystal_system monoclinic
_space_group_IT_number 4
_space_group_name_Hall 'P 2yb'
_space_group_name_H-M_alt 'P 1 21 1'
_symmetry_space_group_name_Hall 'P 2yb'
_symmetry_space_group_name_H-M 'P 1 21 1'
_atom_sites_solution_hydrogens difmap
_atom_sites_solution_primary direct
_audit_creation_date 2012-12-18
_audit_creation_method
;
  Olex2 1.2-beta
  (compiled Dec  5 2012 16:17:34, GUI svn.r4385)
;
_cell_angle_alpha 90
_cell_angle_beta 91.519(3)
_cell_angle_gamma 90
_cell_formula_units_Z 1
_cell_length_a 6.5770(2)
_cell_length_b 13.6444(5)
_cell_length_c 8.0893(3)
_cell_measurement_reflns_used 4474
_cell_measurement_temperature 173(2)
_cell_measurement_theta_max 67.936
_cell_measurement_theta_min 6.362
_cell_volume 725.67(4)
_computing_cell_refinement 'SAINT v7.68A (Bruker, 2009)'
_computing_data_collection 'APEX2 v2011.2-4 (Bruker, 2011)'
_computing_data_reduction 'SAINT v7.68A (Bruker, 2009)'
_computing_molecular_graphics
;
O. V. Dolomanov, L. J. Bourhis, R. J. Gildea, J. A. K. Howard and H. Puschmann,
OLEX2: a complete structure solution, refinement and analysis program.
J. Appl. Cryst. (2009). 42, 339-341.
;
_computing_publication_material
;
O. V. Dolomanov, L. J. Bourhis, R. J. Gildea, J. A. K. Howard and H. Puschmann,
OLEX2: a complete structure solution, refinement and analysis program.
J. Appl. Cryst. (2009). 42, 339-341.
;
_computing_structure_refinement 'SHELXL-97 (Sheldrick, 2008)'
_computing_structure_solution 'SHELXS-97 (Sheldrick, 2008)'
_diffrn_ambient_temperature 173(2)
_diffrn_detector_area_resol_mean 512
_diffrn_measured_fraction_theta_full 0.962
_diffrn_measured_fraction_theta_max 0.958
_diffrn_measurement_device_type 'Bruker D8 diffractometer with APEX2 detector'
_diffrn_measurement_method '\f and \w scans with a narrow frame width'
_diffrn_radiation_monochromator graphite
_diffrn_radiation_type CuK\a
_diffrn_radiation_wavelength 1.54178
_diffrn_reflns_av_R_equivalents 0.0126
_diffrn_reflns_Laue_measured_fraction_full 0.962
_diffrn_reflns_Laue_measured_fraction_max 0.958
_diffrn_reflns_limit_h_max 6
_diffrn_reflns_limit_h_min -7
_diffrn_reflns_limit_k_max 14
_diffrn_reflns_limit_k_min -16
_diffrn_reflns_limit_l_max 9
_diffrn_reflns_limit_l_min -9
_diffrn_reflns_number 4212
_diffrn_reflns_point_group_measured_fraction_full 0.809
_diffrn_reflns_point_group_measured_fraction_max 0.803
_diffrn_reflns_theta_full 67.500
_diffrn_reflns_theta_max 68.095
_diffrn_reflns_theta_min 5.470
_diffrn_source 'sealed tube'
_diffrn_standards_number 0
_exptl_absorpt_coefficient_mu 0.665
_exptl_absorpt_correction_T_max 0.7530
_exptl_absorpt_correction_T_min 0.6729
_exptl_absorpt_correction_type multi-scan
_exptl_absorpt_process_details
;
SADABS-2012/1 (Bruker,2012) was used for absorption correction.
wR2(int) was 0.0394 before and 0.0223 after correction.
The Ratio of minimum to maximum transmission is 0.8936.
The \l/2 correction factor is 0.0015.
;
_exptl_crystal_colour yellow
_exptl_crystal_colour_primary yellow
_exptl_crystal_density_diffrn 1.288
_exptl_crystal_description plate
_exptl_crystal_F_000 300
_exptl_crystal_size_max 0.652
_exptl_crystal_size_mid 0.563
_exptl_crystal_size_min 0.146
_refine_diff_density_max 0.135
_refine_diff_density_min -0.153
_refine_diff_density_rms 0.028
_refine_ls_abs_structure_details
;
 Flack x determined using 793 quotients [(I+)-I(-)]/[(I+)+(I-)]
 (Parsons and Flack (2004), Acta Cryst. A60, s61).
;
_refine_ls_abs_structure_Flack 0.06(6)
_refine_ls_extinction_method none
_refine_ls_goodness_of_fit_ref 1.078
_refine_ls_hydrogen_treatment refall
_refine_ls_matrix_type full
_refine_ls_number_parameters 253
_refine_ls_number_reflns 2136
_refine_ls_number_restraints 30
_refine_ls_restrained_S_all 1.069
_refine_ls_R_factor_all 0.0237
_refine_ls_R_factor_gt 0.0234
_refine_ls_shift/su_max 0.000
_refine_ls_shift/su_mean 0.000
_refine_ls_structure_factor_coef Fsqd
_refine_ls_weighting_details
;
 w=1/[\s^2^(Fo^2^)+(0.0348P)^2^+0.0898P]
 where P=(Fo^2^+2Fc^2^)/3
;
_refine_ls_weighting_scheme calc
_refine_ls_wR_factor_gt 0.0596
_refine_ls_wR_factor_ref 0.0599
_reflns_Friedel_coverage 0.606
_reflns_Friedel_fraction_full 0.641
_reflns_Friedel_fraction_max 0.635
_reflns_number_gt 2107
_reflns_number_total 2136
_reflns_threshold_expression 'I > 2\s(I)'
_cod_data_source_file ja4069003_si_002.cif
_cod_data_source_block qin1322
_cod_database_code 4120892
_diffrn_reflns_sigmai/neti 0.0159
_olex2_refinement_description
;
1. Restrained distances
 C12-H12 ~ C11-H11 ~ C10-H10 ~ C14-H14 ~ C13-H13
 with sigma of 0.005
 C5-H5B ~ C5-H5A ~ C6-H6A ~ C6-H6B
 with sigma of 0.005
 C16-H16 ~ C17-H17 ~ C18-H18 ~ C19-H19 ~ C20-H20
 with sigma of 0.005
 C21-H21C ~ C21-H21B ~ C21-H21A
 with sigma of 0.005
2. Uiso/Uaniso restraints and constraints
Uiso(H10) = Uiso(H11) = Uiso(H12) = Uiso(H13) = Uiso(H14)
Uiso(H5A) = Uiso(H5B) = Uiso(H6A) = Uiso(H6B)
Uiso(H20) = Uiso(H19) = Uiso(H18) = Uiso(H17) = Uiso(H16)
Uiso(H21C) = Uiso(H21B) = Uiso(H21A)
;
_shelx_estimated_absorpt_t_max 0.909
_shelx_estimated_absorpt_t_min 0.671
_shelx_space_group_comment
;
The symmetry employed for this shelxl refinement is uniquely defined
by the following loop, which should always be used as a source of
symmetry information in preference to the above space-group names.
They are only intended as comments.
;
_shelxl_version_number 2012-4

loop_
_space_group_symop_operation_xyz
'x, y, z'
'-x, y+1/2, -z'

loop_
_atom_site_label
_atom_site_type_symbol
_atom_site_fract_x
_atom_site_fract_y
_atom_site_fract_z
_atom_site_U_iso_or_equiv
_atom_site_adp_type
_atom_site_occupancy
_atom_site_site_symmetry_order
_atom_site_calc_flag
_atom_site_refinement_flags
O4 O 0.50603(19) 0.47828(9) 0.68224(15) 0.0260(3) Uani 1 1 d D
C9 C 0.1347(3) 0.59893(13) 0.6864(2) 0.0243(4) Uani 1 1 d D
C3 C 0.3489(3) 0.46648(14) 0.5594(2) 0.0237(4) Uani 1 1 d D
C15 C 0.4144(3) 0.51025(13) 0.3963(2) 0.0230(4) Uani 1 1 d D
C14 C 0.2914(3) 0.66788(15) 0.6896(2) 0.0277(4) Uani 1 1 d D
C20 C 0.6178(3) 0.51618(14) 0.3570(2) 0.0266(4) Uani 1 1 d D
C5 C 0.5224(3) 0.38965(15) 0.7780(2) 0.0291(4) Uani 1 1 d D
C19 C 0.6715(3) 0.54382(14) 0.1990(2) 0.0292(4) Uani 1 1 d D
C10 C -0.0519(3) 0.62341(15) 0.7551(2) 0.0285(4) Uani 1 1 d D
C13 C 0.2619(3) 0.75892(15) 0.7627(2) 0.0327(4) Uani 1 1 d D
C7 C 0.3035(3) 0.35464(14) 0.5477(2) 0.0261(4) Uani 1 1 d D
C8 C 0.0857(3) 0.34601(14) 0.6083(2) 0.0284(4) Uani 1 1 d D
C18 C 0.5247(3) 0.56750(15) 0.0804(2) 0.0312(4) Uani 1 1 d D
C11 C -0.0779(3) 0.71425(16) 0.8274(2) 0.0330(5) Uani 1 1 d D
C12 C 0.0785(3) 0.78221(15) 0.8324(2) 0.0343(5) Uani 1 1 d D
C16 C 0.2673(3) 0.53422(16) 0.2759(2) 0.0328(5) Uani 1 1 d D
C6 C 0.4746(3) 0.30919(15) 0.6546(3) 0.0300(4) Uani 1 1 d D
C17 C 0.3223(3) 0.56320(18) 0.1199(2) 0.0375(5) Uani 1 1 d D
O1 O 0.0598(2) 0.43163(9) 0.70900(16) 0.0278(3) Uani 1 1 d D
N2 N 0.1519(2) 0.50724(11) 0.60701(17) 0.0240(3) Uani 1 1 d D
C21 C 0.0360(3) 0.25693(16) 0.7088(3) 0.0371(5) Uani 1 1 d D
H14 H 0.422(2) 0.6531(17) 0.642(3) 0.035(3) Uiso 1 1 d D
H13 H 0.375(3) 0.8049(15) 0.768(3) 0.035(3) Uiso 1 1 d D
H11 H -0.208(2) 0.7293(17) 0.876(3) 0.035(3) Uiso 1 1 d D
H12 H 0.061(3) 0.8471(11) 0.880(3) 0.035(3) Uiso 1 1 d D
H10 H -0.162(3) 0.5760(14) 0.747(3) 0.035(3) Uiso 1 1 d D
H5A H 0.424(3) 0.3897(17) 0.866(2) 0.034(3) Uiso 1 1 d D
H5B H 0.660(2) 0.3879(17) 0.827(3) 0.034(3) Uiso 1 1 d D
H6A H 0.594(3) 0.2983(17) 0.587(3) 0.034(3) Uiso 1 1 d D
H6B H 0.440(3) 0.2479(12) 0.710(3) 0.034(3) Uiso 1 1 d D
H7 H 0.311(3) 0.3337(14) 0.434(3) 0.022(5) Uiso 1 1 d .
H20 H 0.718(3) 0.4999(16) 0.441(2) 0.033(2) Uiso 1 1 d D
H16 H 0.127(2) 0.5292(18) 0.304(3) 0.033(2) Uiso 1 1 d D
H19 H 0.812(2) 0.5443(18) 0.169(3) 0.033(2) Uiso 1 1 d D
H17 H 0.215(3) 0.5827(16) 0.045(2) 0.033(2) Uiso 1 1 d D
H18 H 0.561(3) 0.5860(16) -0.0295(17) 0.033(2) Uiso 1 1 d D
H8 H -0.008(3) 0.3516(15) 0.514(2) 0.017(4) Uiso 1 1 d .
H21A H -0.104(3) 0.257(2) 0.743(3) 0.050(4) Uiso 1 1 d D
H21B H 0.124(4) 0.252(2) 0.806(2) 0.050(4) Uiso 1 1 d D
H21C H 0.060(4) 0.1993(15) 0.642(3) 0.050(4) Uiso 1 1 d D

loop_
_atom_site_aniso_label
_atom_site_aniso_U_11
_atom_site_aniso_U_22
_atom_site_aniso_U_33
_atom_site_aniso_U_23
_atom_site_aniso_U_13
_atom_site_aniso_U_12
O4 0.0296(6) 0.0258(7) 0.0223(6) 0.0003(5) -0.0050(5) 0.0007(5)
C9 0.0296(9) 0.0253(10) 0.0180(8) 0.0038(7) -0.0011(7) 0.0036(8)
C3 0.0248(9) 0.0248(9) 0.0213(8) -0.0019(7) -0.0020(7) 0.0004(8)
C15 0.0267(9) 0.0206(8) 0.0218(8) -0.0035(7) 0.0001(6) 0.0018(7)
C14 0.0313(10) 0.0270(10) 0.0249(9) 0.0046(8) 0.0028(7) 0.0017(8)
C20 0.0276(9) 0.0249(10) 0.0271(8) -0.0008(8) -0.0034(7) 0.0001(8)
C5 0.0323(10) 0.0297(10) 0.0250(9) 0.0029(8) -0.0029(8) 0.0055(8)
C19 0.0286(10) 0.0270(10) 0.0323(10) -0.0030(8) 0.0065(8) -0.0027(8)
C10 0.0306(9) 0.0318(10) 0.0230(9) 0.0005(8) 0.0003(7) 0.0012(8)
C13 0.0418(11) 0.0256(10) 0.0309(9) 0.0039(9) 0.0016(8) -0.0027(9)
C7 0.0317(9) 0.0247(9) 0.0221(9) -0.0023(8) -0.0005(7) 0.0012(8)
C8 0.0292(9) 0.0251(9) 0.0308(10) 0.0005(9) -0.0027(8) 0.0005(8)
C18 0.0409(11) 0.0310(11) 0.0219(9) -0.0007(8) 0.0059(8) -0.0009(8)
C11 0.0375(11) 0.0353(11) 0.0263(9) -0.0005(9) 0.0045(8) 0.0093(9)
C12 0.0494(12) 0.0255(10) 0.0279(9) -0.0013(8) 0.0010(8) 0.0064(9)
C16 0.0255(10) 0.0467(13) 0.0262(9) 0.0017(9) 0.0005(7) 0.0045(9)
C6 0.0292(10) 0.0270(10) 0.0336(10) 0.0000(8) 0.0010(8) 0.0037(8)
C17 0.0372(11) 0.0508(13) 0.0243(9) 0.0057(9) -0.0046(8) 0.0072(10)
O1 0.0300(7) 0.0244(7) 0.0293(6) 0.0039(5) 0.0064(5) -0.0011(5)
N2 0.0266(8) 0.0231(8) 0.0224(7) 0.0026(6) 0.0036(6) 0.0002(7)
C21 0.0343(11) 0.0287(11) 0.0485(13) 0.0062(10) 0.0053(9) 0.0002(9)

loop_
_atom_type_symbol
_atom_type_description
_atom_type_scat_dispersion_real
_atom_type_scat_dispersion_imag
_atom_type_scat_source
C C 0.0181 0.0091 'International Tables Vol C Tables 4.2.6.8 and 6.1.1.4'
H H 0.0000 0.0000 'International Tables Vol C Tables 4.2.6.8 and 6.1.1.4'
N N 0.0311 0.0180 'International Tables Vol C Tables 4.2.6.8 and 6.1.1.4'
O O 0.0492 0.0322 'International Tables Vol C Tables 4.2.6.8 and 6.1.1.4'

loop_
_geom_angle_atom_site_label_1
_geom_angle_atom_site_label_2
_geom_angle_atom_site_label_3
_geom_angle
C3 O4 C5 108.85(14)
C14 C9 C10 119.12(17)
C14 C9 N2 122.52(16)
C10 C9 N2 118.23(16)
O4 C3 C15 110.10(14)
O4 C3 C7 106.74(14)
O4 C3 N2 113.77(14)
C15 C3 C7 112.95(15)
N2 C3 C15 110.51(14)
N2 C3 C7 102.58(14)
C20 C15 C3 121.30(15)
C20 C15 C16 118.86(16)
C16 C15 C3 119.41(16)
C13 C14 C9 119.91(18)
C15 C20 C19 119.86(16)
O4 C5 C6 104.11(15)
C18 C19 C20 120.89(18)
C11 C10 C9 120.03(19)
C12 C13 C14 120.77(19)
C8 C7 C3 103.61(15)
C8 C7 C6 117.89(16)
C6 C7 C3 103.01(15)
O1 C8 C7 104.18(14)
O1 C8 C21 108.67(15)
C21 C8 C7 117.03(16)
C17 C18 C19 119.38(18)
C10 C11 C12 120.9(2)
C13 C12 C11 119.32(19)
C17 C16 C15 120.83(18)
C5 C6 C7 102.45(16)
C18 C17 C16 120.16(18)
C8 O1 N2 101.35(12)
C9 N2 C3 122.40(14)
C9 N2 O1 109.21(13)
O1 N2 C3 105.17(13)

loop_
_geom_bond_atom_site_label_1
_geom_bond_atom_site_label_2
_geom_bond_distance
O4 C3 1.424(2)
O4 C5 1.438(2)
C9 C14 1.395(3)
C9 C10 1.401(3)
C9 N2 1.412(2)
C3 C15 1.521(2)
C3 C7 1.557(3)
C3 N2 1.470(2)
C15 C20 1.386(3)
C15 C16 1.394(2)
C14 C13 1.392(3)
C20 C19 1.387(3)
C5 C6 1.511(3)
C19 C18 1.381(3)
C10 C11 1.383(3)
C13 C12 1.382(3)
C7 C8 1.531(3)
C7 C6 1.532(3)
C8 O1 1.437(2)
C8 C21 1.503(3)
C18 C17 1.378(3)
C11 C12 1.385(3)
C16 C17 1.379(3)
O1 N2 1.4623(19)
